data_7720516
loop_
_publ_author_name
'Jiang, Chennuo'
'Chen, Lianyu'
'Jin, Yujie'
'Liu, Jiyong'
'Zhang, Kang'
'Duttwyler, Simon'

_publ_section_title
;
 Monocarborane-stabilized iodonium salts enable regioselective
 B12-iodination of [CB<sub>11</sub>H<sub>12</sub>]<sup/>.
;
_journal_issue 3
_journal_name_full 'Dalton transactions (Cambridge, England : 2003)'
_journal_page_first 1109
_journal_page_last 1113
_journal_paper_doi 10.1039/d5dt02721g
_journal_volume 55
_journal_year 2026
_chemical_formula_moiety 'C14 H20 I N4, C H11 B11 I'
_chemical_formula_sum 'C15 H31 B11 I2 N4'
_chemical_formula_weight 640.15
_space_group_crystal_system monoclinic
_space_group_IT_number 14
_space_group_name_Hall '-P 2yn'
_space_group_name_H-M_alt 'P 1 21/n 1'
_atom_sites_solution_hydrogens geom
_atom_sites_solution_primary dual
_audit_creation_date 2024-11-19
_audit_creation_method
;
Olex2 1.5
(compiled 2022.04.07 svn.rca3783a0 for OlexSys, GUI svn.r6498)
;
_audit_update_record
;
2025-07-14 deposited with the CCDC.	2025-12-23 downloaded from the CCDC.
;
_cell_angle_alpha 90
_cell_angle_beta 106.617(2)
_cell_angle_gamma 90
_cell_formula_units_Z 4
_cell_length_a 14.9066(6)
_cell_length_b 8.9852(4)
_cell_length_c 21.3656(11)
_cell_measurement_reflns_used 9961
_cell_measurement_temperature 298.00
_cell_measurement_theta_max 28.197
_cell_measurement_theta_min 2.475
_cell_volume 2742.2(2)
_computing_cell_refinement 'SAINT V8.40B (?, 2016)'
_computing_data_reduction 'SAINT V8.40B (?, 2016)'
_computing_molecular_graphics 'Olex2 1.5 (Dolomanov et al., 2009)'
_computing_publication_material 'Olex2 1.5 (Dolomanov et al., 2009)'
_computing_structure_refinement 'SHELXL 2019/2 (Sheldrick, 2015)'
_computing_structure_solution 'SHELXT 2018/2 (Sheldrick, 2018)'
_diffrn_ambient_environment N~2~
_diffrn_ambient_temperature 298.00
_diffrn_detector CPAD
_diffrn_detector_area_resol_mean 7.41
_diffrn_detector_type 'Bruker PHOTON II'
_diffrn_measured_fraction_theta_full 0.999
_diffrn_measured_fraction_theta_max 0.998
_diffrn_measurement_device 'three-circle diffractometer'
_diffrn_measurement_device_type 'Bruker D8 VENTURE Ius3.0'
_diffrn_measurement_method '\w and \f scans'
_diffrn_measurement_specimen_support 'MiTeGen micromount'
_diffrn_radiation_monochromator 'mirror optics'
_diffrn_radiation_probe x-ray
_diffrn_radiation_type MoK\a
_diffrn_radiation_wavelength 0.71073
_diffrn_reflns_av_R_equivalents 0.0346
_diffrn_reflns_av_unetI/netI 0.0242
_diffrn_reflns_Laue_measured_fraction_full 0.999
_diffrn_reflns_Laue_measured_fraction_max 0.998
_diffrn_reflns_limit_h_max 19
_diffrn_reflns_limit_h_min -19
_diffrn_reflns_limit_k_max 11
_diffrn_reflns_limit_k_min -11
_diffrn_reflns_limit_l_max 28
_diffrn_reflns_limit_l_min -28
_diffrn_reflns_number 49167
_diffrn_reflns_point_group_measured_fraction_full 0.999
_diffrn_reflns_point_group_measured_fraction_max 0.998
_diffrn_reflns_theta_full 25.242
_diffrn_reflns_theta_max 28.292
_diffrn_reflns_theta_min 1.958
_diffrn_source 'Ius X-ray source'
_diffrn_source_current 1.4
_diffrn_source_power 0.07
_diffrn_source_type Ius
_diffrn_source_voltage 50.0
_exptl_absorpt_coefficient_mu 2.305
_exptl_absorpt_correction_T_max 0.7457
_exptl_absorpt_correction_T_min 0.6158
_exptl_absorpt_correction_type multi-scan
_exptl_absorpt_process_details
;
SADABS-2016/2 (Bruker,2016/2) was used for absorption correction.
wR2(int) was 0.1053 before and 0.0516 after correction.
The Ratio of minimum to maximum transmission is 0.8258.
The \l/2 correction factor is Not present.
;
_exptl_crystal_colour colourless
_exptl_crystal_colour_primary colourless
_exptl_crystal_density_diffrn 1.551
_exptl_crystal_description block
_exptl_crystal_F_000 1240
_exptl_crystal_size_max 0.39
_exptl_crystal_size_mid 0.35
_exptl_crystal_size_min 0.23
_refine_diff_density_max 1.676
_refine_diff_density_min -1.496
_refine_diff_density_rms 0.097
_refine_ls_extinction_method none
_refine_ls_goodness_of_fit_ref 1.047
_refine_ls_hydrogen_treatment constr
_refine_ls_matrix_type full
_refine_ls_number_parameters 293
_refine_ls_number_reflns 6784
_refine_ls_number_restraints 0
_refine_ls_restrained_S_all 1.047
_refine_ls_R_factor_all 0.0494
_refine_ls_R_factor_gt 0.0381
_refine_ls_shift/su_max 0.001
_refine_ls_shift/su_mean 0.000
_refine_ls_structure_factor_coef Fsqd
_refine_ls_weighting_details 'w=1/[\s^2^(Fo^2^)+(0.0245P)^2^+5.5705P] where P=(Fo^2^+2Fc^2^)/3'
_refine_ls_weighting_scheme calc
_refine_ls_wR_factor_gt 0.0820
_refine_ls_wR_factor_ref 0.0942
_reflns_Friedel_coverage 0.000
_reflns_number_gt 5684
_reflns_number_total 6784
_reflns_threshold_expression 'I > 2\s(I)'
_cod_data_source_file d5dt02721g2.cif
_cod_data_source_block 241118_zk_exp_cly_8
_cod_database_code 7720516
_shelx_shelxl_version_number 2019/2
_shelx_space_group_comment
;
The symmetry employed for this shelxl refinement is uniquely defined
by the following loop, which should always be used as a source of
symmetry information in preference to the above space-group names.
They are only intended as comments.
;
_shelx_estimated_absorpt_t_max 0.619
_shelx_estimated_absorpt_t_min 0.467
_olex2_refinement_description
;
1. Fixed Uiso
 At 1.2 times of:
  All B(H) groups, All C(H) groups
 At 1.5 times of:
  All C(H,H,H) groups
2.a Aromatic/amide H refined with riding coordinates:
 C1(H1), C2(H2), C4(H4), C5(H5), C8(H8), C9(H9), C11(H11), C12(H12)
2.b Idealised Me refined as rotating group:
 C6(H6A,H6B,H6C), C7(H7A,H7B,H7C), C13(H13A,H13B,H13C), C14(H14A,H14B,H14C)
2.c Boron cage BH refined with riding coordinates:
 C00H(H00H), B2(H2A), B3(H3), B4(H4A), B5(H5A), B6(H6), B7(H7), B8(H8A),
 B9(H9A), B10(H10), B11(H11A)
;
_olex2_diffrn_ambient_temperature_device 'Oxford Cryostream 800'
_olex2_submission_special_instructions 'No special instructions were received'

loop_
_space_group_symop_operation_xyz
'x, y, z'
'-x+1/2, y+1/2, -z+1/2'
'-x, -y, -z'
'x-1/2, -y-1/2, z-1/2'

loop_
_atom_site_label
_atom_site_type_symbol
_atom_site_fract_x
_atom_site_fract_y
_atom_site_fract_z
_atom_site_U_iso_or_equiv
_atom_site_adp_type
_atom_site_occupancy
_atom_site_site_symmetry_order
_atom_site_calc_flag
_atom_site_refinement_flags_posn
_atom_site_refinement_flags_adp
_atom_site_refinement_flags_occupancy
_atom_site_disorder_assembly
_atom_site_disorder_group
I1 I 0.43803(2) 0.71605(3) 0.47387(2) 0.06049(9) Uani 1 1 d . . . . .
N1 N 0.3347(2) 0.5736(4) 0.50651(16) 0.0621(8) Uani 1 1 d . . . . .
N2 N 0.1489(3) 0.3215(5) 0.57490(19) 0.0729(9) Uani 1 1 d . . . . .
N3 N 0.5415(2) 0.8593(4) 0.44447(16) 0.0583(7) Uani 1 1 d . . . . .
N4 N 0.7373(3) 1.1137(4) 0.38840(17) 0.0697(9) Uani 1 1 d . . . . .
C1 C 0.2499(3) 0.5360(5) 0.4672(2) 0.0652(10) Uani 1 1 d . . . . .
H1 H 0.233707 0.567169 0.423867 0.078 Uiso 1 1 calc R U . . .
C2 C 0.1868(3) 0.4547(5) 0.4877(2) 0.0634(9) Uani 1 1 d . . . . .
H2 H 0.128846 0.432545 0.458667 0.076 Uiso 1 1 calc R U . . .
C3 C 0.2084(3) 0.4038(5) 0.5525(2) 0.0596(9) Uani 1 1 d . . . . .
C4 C 0.2978(3) 0.4435(5) 0.5927(2) 0.0682(11) Uani 1 1 d . . . . .
H4 H 0.316739 0.413144 0.636157 0.082 Uiso 1 1 calc R U . . .
C5 C 0.3563(3) 0.5257(6) 0.5684(2) 0.0708(11) Uani 1 1 d . . . . .
H5 H 0.414757 0.550289 0.596229 0.085 Uiso 1 1 calc R U . . .
C6 C 0.1736(4) 0.2722(7) 0.6426(3) 0.0906(15) Uani 1 1 d . . . . .
H6A H 0.228988 0.211791 0.651792 0.136 Uiso 1 1 calc R U . . .
H6B H 0.123033 0.215011 0.649733 0.136 Uiso 1 1 calc R U . . .
H6C H 0.185149 0.357305 0.670971 0.136 Uiso 1 1 calc R U . . .
C7 C 0.0563(3) 0.2842(7) 0.5335(3) 0.0926(16) Uani 1 1 d . . . . .
H7A H 0.018906 0.372876 0.523677 0.139 Uiso 1 1 calc R U . . .
H7B H 0.027269 0.214660 0.555763 0.139 Uiso 1 1 calc R U . . .
H7C H 0.061288 0.240497 0.493642 0.139 Uiso 1 1 calc R U . . .
C8 C 0.5194(3) 0.9289(5) 0.3864(2) 0.0636(10) Uani 1 1 d . . . . .
H8 H 0.458882 0.918748 0.358757 0.076 Uiso 1 1 calc R U . . .
C9 C 0.5811(3) 1.0132(5) 0.36625(19) 0.0638(10) Uani 1 1 d . . . . .
H9 H 0.562433 1.059653 0.325686 0.077 Uiso 1 1 calc R U . . .
C10 C 0.6739(3) 1.0309(4) 0.40650(17) 0.0546(8) Uani 1 1 d . . . . .
C11 C 0.6952(3) 0.9578(5) 0.46713(18) 0.0604(9) Uani 1 1 d . . . . .
H11 H 0.754900 0.965966 0.496094 0.072 Uiso 1 1 calc R U . . .
C12 C 0.6290(3) 0.8751(5) 0.48362(19) 0.0614(9) Uani 1 1 d . . . . .
H12 H 0.645108 0.827406 0.523921 0.074 Uiso 1 1 calc R U . . .
C13 C 0.8294(3) 1.1424(6) 0.4329(3) 0.0855(14) Uani 1 1 d . . . . .
H13A H 0.823093 1.176121 0.474048 0.128 Uiso 1 1 calc R U . . .
H13B H 0.860358 1.217528 0.414701 0.128 Uiso 1 1 calc R U . . .
H13C H 0.865777 1.052523 0.439348 0.128 Uiso 1 1 calc R U . . .
C14 C 0.7168(4) 1.1765(7) 0.3229(2) 0.0918(16) Uani 1 1 d . . . . .
H14A H 0.694605 1.099329 0.291164 0.138 Uiso 1 1 calc R U . . .
H14B H 0.772614 1.219677 0.316837 0.138 Uiso 1 1 calc R U . . .
H14C H 0.669556 1.251926 0.317550 0.138 Uiso 1 1 calc R U . . .
I2 I 0.52856(2) 0.87035(3) 0.17953(2) 0.07268(10) Uani 1 1 d . . . . .
C00H C 0.3428(3) 0.3796(5) 0.2162(2) 0.0675(10) Uani 1 1 d . . . . .
H00H H 0.304201 0.279932 0.223575 0.081 Uiso 1 1 calc R U . . .
B1 B 0.4540(3) 0.6679(4) 0.1943(2) 0.0505(8) Uani 1 1 d . . . . .
B2 B 0.3408(4) 0.6306(6) 0.1442(3) 0.0766(15) Uani 1 1 d . . . . .
H2A H 0.304647 0.704360 0.103710 0.092 Uiso 1 1 calc R U . . .
B3 B 0.3598(3) 0.6816(6) 0.2282(3) 0.0700(13) Uani 1 1 d . . . . .
H3 H 0.335846 0.788537 0.242742 0.084 Uiso 1 1 calc R U . . .
B4 B 0.4659(4) 0.5990(6) 0.2733(2) 0.0638(11) Uani 1 1 d . . . . .
H4A H 0.511473 0.652559 0.317253 0.077 Uiso 1 1 calc R U . . .
B5 B 0.5128(3) 0.4980(6) 0.2193(3) 0.0728(13) Uani 1 1 d . . . . .
H5A H 0.588775 0.485310 0.228160 0.087 Uiso 1 1 calc R U . . .
B6 B 0.4354(4) 0.5171(6) 0.1396(3) 0.0773(15) Uani 1 1 d . . . . .
H6 H 0.461260 0.516719 0.096279 0.093 Uiso 1 1 calc R U . . .
B7 B 0.3272(4) 0.4364(7) 0.1391(3) 0.0824(17) Uani 1 1 d . . . . .
H7 H 0.281078 0.381679 0.095674 0.099 Uiso 1 1 calc R U . . .
B8 B 0.2817(4) 0.5372(7) 0.1932(4) 0.0892(18) Uani 1 1 d . . . . .
H8A H 0.205708 0.548753 0.185053 0.107 Uiso 1 1 calc R U . . .
B9 B 0.3581(5) 0.5166(7) 0.2722(3) 0.0830(16) Uani 1 1 d . . . . .
H9A H 0.332236 0.513633 0.315504 0.100 Uiso 1 1 calc R U . . .
B10 B 0.4519(4) 0.4051(6) 0.2668(3) 0.0767(14) Uani 1 1 d . . . . .
H10 H 0.487304 0.329423 0.306686 0.092 Uiso 1 1 calc R U . . .
B11 B 0.4330(4) 0.3554(6) 0.1844(3) 0.0789(15) Uani 1 1 d . . . . .
H11A H 0.456231 0.247448 0.170401 0.095 Uiso 1 1 calc R U . . .

loop_
_atom_site_aniso_label
_atom_site_aniso_U_11
_atom_site_aniso_U_22
_atom_site_aniso_U_33
_atom_site_aniso_U_23
_atom_site_aniso_U_13
_atom_site_aniso_U_12
I1 0.05546(14) 0.06014(15) 0.06593(16) -0.00228(11) 0.01747(11) 0.00267(11)
N1 0.0568(18) 0.070(2) 0.0587(18) -0.0001(16) 0.0148(14) -0.0038(16)
N2 0.069(2) 0.078(2) 0.076(2) 0.0020(19) 0.0269(18) -0.0048(19)
N3 0.0540(17) 0.0580(18) 0.0600(18) -0.0006(14) 0.0118(14) 0.0008(14)
N4 0.069(2) 0.078(2) 0.0605(19) 0.0024(17) 0.0152(16) -0.0095(18)
C1 0.064(2) 0.074(3) 0.053(2) 0.0005(19) 0.0074(17) 0.002(2)
C2 0.055(2) 0.070(2) 0.060(2) -0.0048(19) 0.0084(17) -0.0054(19)
C3 0.058(2) 0.059(2) 0.062(2) -0.0057(17) 0.0185(17) 0.0018(17)
C4 0.065(2) 0.087(3) 0.050(2) 0.002(2) 0.0116(18) -0.001(2)
C5 0.058(2) 0.092(3) 0.056(2) -0.002(2) 0.0064(18) -0.008(2)
C6 0.099(4) 0.098(4) 0.084(3) 0.015(3) 0.041(3) 0.001(3)
C7 0.069(3) 0.092(4) 0.116(4) 0.007(3) 0.026(3) -0.016(3)
C8 0.057(2) 0.067(2) 0.057(2) -0.0012(18) 0.0026(17) -0.0006(19)
C9 0.067(2) 0.067(2) 0.050(2) 0.0033(18) 0.0066(17) 0.002(2)
C10 0.059(2) 0.055(2) 0.0491(18) -0.0056(15) 0.0136(15) 0.0020(16)
C11 0.053(2) 0.069(2) 0.0527(19) -0.0001(18) 0.0055(16) 0.0023(18)
C12 0.062(2) 0.066(2) 0.051(2) 0.0040(17) 0.0079(17) 0.0050(18)
C13 0.067(3) 0.097(4) 0.088(3) 0.002(3) 0.015(2) -0.017(3)
C14 0.096(4) 0.108(4) 0.071(3) 0.017(3) 0.023(3) -0.018(3)
I2 0.0815(2) 0.05913(16) 0.07758(19) -0.01056(13) 0.02306(15) -0.02167(13)
C00H 0.069(2) 0.060(2) 0.072(3) 0.0056(19) 0.018(2) -0.0142(19)
B1 0.052(2) 0.0433(18) 0.053(2) -0.0054(16) 0.0109(16) -0.0056(16)
B2 0.068(3) 0.067(3) 0.072(3) 0.013(2) -0.016(2) -0.016(2)
B3 0.055(2) 0.062(3) 0.099(4) -0.007(3) 0.031(2) 0.007(2)
B4 0.072(3) 0.062(3) 0.049(2) -0.0014(19) 0.003(2) -0.003(2)
B5 0.056(2) 0.054(2) 0.109(4) -0.002(3) 0.025(3) 0.008(2)
B6 0.110(4) 0.063(3) 0.070(3) -0.025(2) 0.045(3) -0.028(3)
B7 0.097(4) 0.076(3) 0.061(3) 0.000(2) 0.000(3) -0.039(3)
B8 0.052(3) 0.079(4) 0.134(5) 0.012(4) 0.021(3) -0.006(3)
B9 0.099(4) 0.084(4) 0.080(3) -0.006(3) 0.048(3) -0.010(3)
B10 0.079(3) 0.060(3) 0.076(3) 0.012(2) -0.003(3) 0.000(2)
B11 0.092(4) 0.049(2) 0.106(4) -0.012(3) 0.045(3) -0.006(2)

loop_
_atom_type_symbol
_atom_type_description
_atom_type_scat_dispersion_real
_atom_type_scat_dispersion_imag
_atom_type_scat_source
C C 0.0033 0.0016 'International Tables Vol C Tables 4.2.6.8 and 6.1.1.4'
H H 0.0000 0.0000 'International Tables Vol C Tables 4.2.6.8 and 6.1.1.4'
B B 0.0013 0.0007 'International Tables Vol C Tables 4.2.6.8 and 6.1.1.4'
I I -0.4742 1.8119 'International Tables Vol C Tables 4.2.6.8 and 6.1.1.4'
N N 0.0061 0.0033 'International Tables Vol C Tables 4.2.6.8 and 6.1.1.4'

loop_
_geom_angle_atom_site_label_1
_geom_angle_atom_site_label_2
_geom_angle_atom_site_label_3
_geom_angle
_geom_angle_site_symmetry_1
_geom_angle_site_symmetry_3
_geom_angle_publ_flag
N3 I1 N1 178.40(12) . . ?
C1 N1 I1 123.4(3) . . ?
C5 N1 I1 119.6(3) . . ?
C5 N1 C1 117.0(4) . . ?
C3 N2 C6 121.0(4) . . ?
C3 N2 C7 121.4(4) . . ?
C7 N2 C6 117.5(4) . . ?
C8 N3 I1 121.4(3) . . ?
C12 N3 I1 120.8(3) . . ?
C12 N3 C8 117.7(3) . . ?
C10 N4 C13 121.4(4) . . ?
C10 N4 C14 121.2(4) . . ?
C13 N4 C14 117.4(4) . . ?
N1 C1 H1 118.4 . . ?
N1 C1 C2 123.1(4) . . ?
C2 C1 H1 118.4 . . ?
C1 C2 H2 119.7 . . ?
C1 C2 C3 120.6(4) . . ?
C3 C2 H2 119.7 . . ?
N2 C3 C2 122.7(4) . . ?
N2 C3 C4 121.9(4) . . ?
C2 C3 C4 115.4(4) . . ?
C3 C4 H4 119.9 . . ?
C5 C4 C3 120.3(4) . . ?
C5 C4 H4 119.9 . . ?
N1 C5 C4 123.7(4) . . ?
N1 C5 H5 118.2 . . ?
C4 C5 H5 118.2 . . ?
N2 C6 H6A 109.5 . . ?
N2 C6 H6B 109.5 . . ?
N2 C6 H6C 109.5 . . ?
H6A C6 H6B 109.5 . . ?
H6A C6 H6C 109.5 . . ?
H6B C6 H6C 109.5 . . ?
N2 C7 H7A 109.5 . . ?
N2 C7 H7B 109.5 . . ?
N2 C7 H7C 109.5 . . ?
H7A C7 H7B 109.5 . . ?
H7A C7 H7C 109.5 . . ?
H7B C7 H7C 109.5 . . ?
N3 C8 H8 118.5 . . ?
N3 C8 C9 122.9(4) . . ?
C9 C8 H8 118.5 . . ?
C8 C9 H9 119.8 . . ?
C8 C9 C10 120.4(4) . . ?
C10 C9 H9 119.8 . . ?
N4 C10 C9 122.3(4) . . ?
N4 C10 C11 122.1(4) . . ?
C11 C10 C9 115.6(4) . . ?
C10 C11 H11 119.9 . . ?
C12 C11 C10 120.3(4) . . ?
C12 C11 H11 119.9 . . ?
N3 C12 C11 123.0(4) . . ?
N3 C12 H12 118.5 . . ?
C11 C12 H12 118.5 . . ?
N4 C13 H13A 109.5 . . ?
N4 C13 H13B 109.5 . . ?
N4 C13 H13C 109.5 . . ?
H13A C13 H13B 109.5 . . ?
H13A C13 H13C 109.5 . . ?
H13B C13 H13C 109.5 . . ?
N4 C14 H14A 109.5 . . ?
N4 C14 H14B 109.5 . . ?
N4 C14 H14C 109.5 . . ?
H14A C14 H14B 109.5 . . ?
H14A C14 H14C 109.5 . . ?
H14B C14 H14C 109.5 . . ?
B7 C00H H00H 117.2 . . ?
B7 C00H B8 62.9(4) . . ?
B7 C00H B9 115.3(4) . . ?
B7 C00H B10 115.1(4) . . ?
B7 C00H B11 63.0(4) . . ?
B8 C00H H00H 117.7 . . ?
B8 C00H B9 62.8(4) . . ?
B8 C00H B10 114.5(4) . . ?
B8 C00H B11 114.8(4) . . ?
B9 C00H H00H 117.6 . . ?
B9 C00H B10 62.5(3) . . ?
B10 C00H H00H 117.8 . . ?
B11 C00H H00H 117.6 . . ?
B11 C00H B9 114.8(4) . . ?
B11 C00H B10 62.8(3) . . ?
B2 B1 I2 120.5(3) . . ?
B2 B1 B3 61.5(3) . . ?
B2 B1 B4 109.5(3) . . ?
B2 B1 B5 109.1(3) . . ?
B2 B1 B6 60.4(3) . . ?
B3 B1 I2 119.7(3) . . ?
B3 B1 B5 108.7(3) . . ?
B4 B1 I2 120.8(3) . . ?
B4 B1 B3 60.2(3) . . ?
B4 B1 B5 60.0(3) . . ?
B5 B1 I2 122.1(3) . . ?
B6 B1 I2 122.1(3) . . ?
B6 B1 B3 109.5(3) . . ?
B6 B1 B4 108.7(3) . . ?
B6 B1 B5 60.3(3) . . ?
B1 B2 H2A 122.3 . . ?
B1 B2 B3 59.5(3) . . ?
B1 B2 B6 60.0(3) . . ?
B1 B2 B7 107.5(4) . . ?
B1 B2 B8 106.6(4) . . ?
B3 B2 H2A 122.2 . . ?
B6 B2 H2A 121.6 . . ?
B6 B2 B3 107.6(3) . . ?
B7 B2 H2A 121.8 . . ?
B7 B2 B3 107.3(4) . . ?
B7 B2 B6 60.2(3) . . ?
B7 B2 B8 59.7(4) . . ?
B8 B2 H2A 122.5 . . ?
B8 B2 B3 59.3(3) . . ?
B8 B2 B6 107.5(4) . . ?
B1 B3 B2 59.1(3) . . ?
B1 B3 H3 122.6 . . ?
B1 B3 B4 59.9(3) . . ?
B1 B3 B8 106.4(4) . . ?
B2 B3 H3 122.3 . . ?
B4 B3 B2 107.4(3) . . ?
B4 B3 H3 121.7 . . ?
B8 B3 B2 59.5(3) . . ?
B8 B3 H3 122.4 . . ?
B8 B3 B4 107.6(4) . . ?
B9 B3 B1 107.2(4) . . ?
B9 B3 B2 107.3(4) . . ?
B9 B3 H3 122.0 . . ?
B9 B3 B4 60.0(3) . . ?
B9 B3 B8 59.8(4) . . ?
B1 B4 B3 59.9(3) . . ?
B1 B4 H4A 122.2 . . ?
B1 B4 B5 60.2(3) . . ?
B1 B4 B9 107.1(3) . . ?
B3 B4 H4A 121.4 . . ?
B5 B4 B3 108.7(3) . . ?
B5 B4 H4A 121.4 . . ?
B5 B4 B9 107.8(4) . . ?
B9 B4 B3 59.9(3) . . ?
B9 B4 H4A 122.2 . . ?
B10 B4 B1 107.2(3) . . ?
B10 B4 B3 107.9(4) . . ?
B10 B4 H4A 122.2 . . ?
B10 B4 B5 59.8(3) . . ?
B10 B4 B9 59.7(3) . . ?
B1 B5 H5A 122.6 . . ?
B1 B5 B6 59.6(3) . . ?
B4 B5 B1 59.8(3) . . ?
B4 B5 H5A 121.5 . . ?
B4 B5 B6 108.0(3) . . ?
B4 B5 B11 107.8(4) . . ?
B6 B5 H5A 122.0 . . ?
B10 B5 B1 107.1(3) . . ?
B10 B5 B4 59.9(3) . . ?
B10 B5 H5A 122.0 . . ?
B10 B5 B6 107.5(4) . . ?
B10 B5 B11 60.0(3) . . ?
B11 B5 B1 106.5(4) . . ?
B11 B5 H5A 122.3 . . ?
B11 B5 B6 59.2(3) . . ?
B1 B6 B2 59.7(3) . . ?
B1 B6 B5 60.0(3) . . ?
B1 B6 H6 122.3 . . ?
B1 B6 B7 106.9(4) . . ?
B2 B6 B5 108.3(3) . . ?
B2 B6 H6 121.7 . . ?
B5 B6 H6 121.4 . . ?
B7 B6 B2 59.7(3) . . ?
B7 B6 B5 108.0(4) . . ?
B7 B6 H6 122.2 . . ?
B11 B6 B1 107.5(4) . . ?
B11 B6 B2 108.0(4) . . ?
B11 B6 B5 60.1(3) . . ?
B11 B6 H6 121.7 . . ?
B11 B6 B7 60.0(3) . . ?
C00H B7 B2 105.1(4) . . ?
C00H B7 B6 104.4(4) . . ?
C00H B7 H7 124.7 . . ?
C00H B7 B8 58.6(3) . . ?
C00H B7 B11 58.7(3) . . ?
B2 B7 B6 60.2(3) . . ?
B2 B7 H7 122.0 . . ?
B6 B7 H7 122.6 . . ?
B8 B7 B2 60.4(4) . . ?
B8 B7 B6 108.0(4) . . ?
B8 B7 H7 121.4 . . ?
B8 B7 B11 107.8(4) . . ?
B11 B7 B2 107.9(4) . . ?
B11 B7 B6 59.4(3) . . ?
B11 B7 H7 121.7 . . ?
C00H B8 B2 104.7(4) . . ?
C00H B8 B3 105.0(4) . . ?
C00H B8 B7 58.5(3) . . ?
C00H B8 H8A 125.0 . . ?
C00H B8 B9 58.7(3) . . ?
B2 B8 H8A 121.8 . . ?
B3 B8 B2 61.2(3) . . ?
B3 B8 H8A 121.6 . . ?
B7 B8 B2 59.9(3) . . ?
B7 B8 B3 109.1(4) . . ?
B7 B8 H8A 121.3 . . ?
B7 B8 B9 108.2(4) . . ?
B9 B8 B2 108.9(4) . . ?
B9 B8 B3 60.1(4) . . ?
B9 B8 H8A 121.2 . . ?
C00H B9 B3 104.8(4) . . ?
C00H B9 B4 104.7(4) . . ?
C00H B9 B8 58.4(3) . . ?
C00H B9 H9A 124.8 . . ?
C00H B9 B10 58.9(3) . . ?
B3 B9 B4 60.1(3) . . ?
B3 B9 H9A 122.1 . . ?
B4 B9 H9A 122.4 . . ?
B8 B9 B3 60.1(3) . . ?
B8 B9 B4 107.9(4) . . ?
B8 B9 H9A 121.6 . . ?
B10 B9 B3 108.3(4) . . ?
B10 B9 B4 60.0(3) . . ?
B10 B9 B8 108.0(4) . . ?
B10 B9 H9A 121.3 . . ?
C00H B10 B4 104.8(4) . . ?
C00H B10 B5 104.9(4) . . ?
C00H B10 B9 58.6(3) . . ?
C00H B10 H10 124.9 . . ?
C00H B10 B11 58.4(3) . . ?
B4 B10 H10 122.1 . . ?
B4 B10 B11 108.2(4) . . ?
B5 B10 B4 60.3(3) . . ?
B5 B10 H10 121.9 . . ?
B5 B10 B11 60.2(3) . . ?
B9 B10 B4 60.4(3) . . ?
B9 B10 B5 108.7(4) . . ?
B9 B10 H10 121.2 . . ?
B9 B10 B11 108.0(4) . . ?
B11 B10 H10 121.5 . . ?
C00H B11 B5 104.8(4) . . ?
C00H B11 B6 104.9(4) . . ?
C00H B11 B7 58.3(3) . . ?
C00H B11 B10 58.8(3) . . ?
C00H B11 H11A 125.0 . . ?
B5 B11 H11A 122.0 . . ?
B6 B11 B5 60.7(3) . . ?
B6 B11 B7 60.6(3) . . ?
B6 B11 B10 108.4(4) . . ?
B6 B11 H11A 121.8 . . ?
B7 B11 B5 108.9(4) . . ?
B7 B11 B10 108.0(4) . . ?
B7 B11 H11A 121.2 . . ?
B10 B11 B5 59.8(3) . . ?
B10 B11 H11A 121.6 . . ?

loop_
_geom_bond_atom_site_label_1
_geom_bond_atom_site_label_2
_geom_bond_distance
_geom_bond_site_symmetry_2
_geom_bond_publ_flag
I1 N1 2.261(3) . ?
I1 N3 2.233(3) . ?
N1 C1 1.346(5) . ?
N1 C5 1.339(5) . ?
N2 C3 1.343(5) . ?
N2 C6 1.456(6) . ?
N2 C7 1.450(6) . ?
N3 C8 1.344(5) . ?
N3 C12 1.340(5) . ?
N4 C10 1.344(5) . ?
N4 C13 1.452(6) . ?
N4 C14 1.458(6) . ?
C1 H1 0.9300 . ?
C1 C2 1.360(6) . ?
C2 H2 0.9300 . ?
C2 C3 1.405(6) . ?
C3 C4 1.409(6) . ?
C4 H4 0.9300 . ?
C4 C5 1.355(6) . ?
C5 H5 0.9300 . ?
C6 H6A 0.9600 . ?
C6 H6B 0.9600 . ?
C6 H6C 0.9600 . ?
C7 H7A 0.9600 . ?
C7 H7B 0.9600 . ?
C7 H7C 0.9600 . ?
C8 H8 0.9300 . ?
C8 C9 1.354(6) . ?
C9 H9 0.9300 . ?
C9 C10 1.413(5) . ?
C10 C11 1.405(5) . ?
C11 H11 0.9300 . ?
C11 C12 1.360(6) . ?
C12 H12 0.9300 . ?
C13 H13A 0.9600 . ?
C13 H13B 0.9600 . ?
C13 H13C 0.9600 . ?
C14 H14A 0.9600 . ?
C14 H14B 0.9600 . ?
C14 H14C 0.9600 . ?
I2 B1 2.201(4) . ?
C00H H00H 1.1000 . ?
C00H B7 1.677(7) . ?
C00H B8 1.680(8) . ?
C00H B9 1.686(7) . ?
C00H B10 1.690(7) . ?
C00H B11 1.685(7) . ?
B1 B2 1.753(6) . ?
B1 B3 1.760(6) . ?
B1 B4 1.759(6) . ?
B1 B5 1.765(6) . ?
B1 B6 1.758(6) . ?
B2 H2A 1.1000 . ?
B2 B3 1.795(8) . ?
B2 B6 1.765(9) . ?
B2 B7 1.756(8) . ?
B2 B8 1.764(9) . ?
B3 H3 1.1000 . ?
B3 B4 1.764(7) . ?
B3 B8 1.761(8) . ?
B3 B9 1.760(8) . ?
B4 H4A 1.1000 . ?
B4 B5 1.762(7) . ?
B4 B9 1.763(8) . ?
B4 B10 1.756(7) . ?
B5 H5A 1.1000 . ?
B5 B6 1.771(8) . ?
B5 B10 1.753(8) . ?
B5 B11 1.761(8) . ?
B6 H6 1.1000 . ?
B6 B7 1.765(8) . ?
B6 B11 1.746(8) . ?
B7 H7 1.1000 . ?
B7 B8 1.752(10) . ?
B7 B11 1.756(9) . ?
B8 H8A 1.1000 . ?
B8 B9 1.755(9) . ?
B9 H9A 1.1000 . ?
B9 B10 1.751(9) . ?
B10 H10 1.1000 . ?
B10 B11 1.758(9) . ?
B11 H11A 1.1000 . ?
